data_7218048
loop_
_publ_author_name
'Basireddy, Venkata Subba Reddy'
'Ramisetti, Anjibabu'
'Ramana Reddy, Mittapalli'
'Reddy, Jagan Mohan'
'Balasubramanian, Sridhar'

_publ_section_title
;
 Intramolecular C-O/C-S bond insertion of \a-diazoesters for the synthesis
 of 2-aryl-4H-benzo[d][1,3]oxazine and 2-aryl-4H-benzo[d][1,3]thiazine
 derivatives
;
_journal_name_full 'RSC Adv.'
_journal_paper_doi 10.1039/C4RA08208G
_journal_year 2014
_chemical_absolute_configuration rm
_chemical_formula_moiety 'C17 H15 N O4'
_chemical_formula_sum 'C17 H15 N O4'
_chemical_formula_weight 297.30
_chemical_name_systematic
; 
 ? 
;
_space_group_IT_number 4
_symmetry_cell_setting monoclinic
_symmetry_space_group_name_Hall 'P 2yb'
_symmetry_space_group_name_H-M 'P 1 21 1'
_atom_sites_solution_hydrogens geom
_atom_sites_solution_primary direct
_atom_sites_solution_secondary difmap
_audit_creation_method SHELXL-97
_cell_angle_alpha 90.00
_cell_angle_beta 91.251(1)
_cell_angle_gamma 90.00
_cell_formula_units_Z 2
_cell_length_a 6.2534(5)
_cell_length_b 7.7581(7)
_cell_length_c 15.5349(13)
_cell_measurement_reflns_used 5266
_cell_measurement_temperature 294(2)
_cell_measurement_theta_max 27.89
_cell_measurement_theta_min 2.61
_cell_volume 753.49(11)
_computing_cell_refinement 'SAINT (Bruker, 2001)'
_computing_data_collection 'SMART (Bruker, 2001)'
_computing_data_reduction SAINT
_computing_molecular_graphics 'SHELXTL/PC (Sheldrick, 1990)'
_computing_publication_material SHELXL97
_computing_structure_refinement 'SHELXL-97 (Sheldrick, 2008)'
_computing_structure_solution 'SHELXS-97 (Sheldrick, 2008)'
_diffrn_ambient_temperature 294(2)
_diffrn_measured_fraction_theta_full 0.999
_diffrn_measured_fraction_theta_max 0.999
_diffrn_measurement_device 'Bruker SMART APEX CCD area-detector'
_diffrn_measurement_device_type 'Bruker SMART APEX CCD area-detector'
_diffrn_measurement_method '\w scan'
_diffrn_radiation_monochromator graphite
_diffrn_radiation_source 'fine-focus sealed tube'
_diffrn_radiation_type MoK\a
_diffrn_radiation_wavelength 0.71073
_diffrn_reflns_av_R_equivalents 0.0194
_diffrn_reflns_av_sigmaI/netI 0.0209
_diffrn_reflns_limit_h_max 7
_diffrn_reflns_limit_h_min -7
_diffrn_reflns_limit_k_max 9
_diffrn_reflns_limit_k_min -9
_diffrn_reflns_limit_l_max 18
_diffrn_reflns_limit_l_min -18
_diffrn_reflns_number 7254
_diffrn_reflns_theta_full 25.00
_diffrn_reflns_theta_max 25.00
_diffrn_reflns_theta_min 2.62
_diffrn_standards_number 0
_exptl_absorpt_coefficient_mu 0.094
_exptl_absorpt_correction_type none
_exptl_crystal_colour colorless
_exptl_crystal_density_diffrn 1.310
_exptl_crystal_density_method 'not measured'
_exptl_crystal_description needle
_exptl_crystal_F_000 312
_exptl_crystal_size_max 0.15
_exptl_crystal_size_mid 0.13
_exptl_crystal_size_min 0.08
_refine_diff_density_max 0.147
_refine_diff_density_min -0.133
_refine_diff_density_rms 0.034
_refine_ls_abs_structure_details 'Flack H D (1983), Acta Cryst. A39, 876-881'
_refine_ls_abs_structure_Flack 0.3(10)
_refine_ls_extinction_coef 0.028(4)
_refine_ls_extinction_expression Fc^*^=kFc[1+0.001xFc^2^\l^3^/sin(2\q)]^-1/4^
_refine_ls_extinction_method SHELXL
_refine_ls_goodness_of_fit_ref 1.082
_refine_ls_hydrogen_treatment constr
_refine_ls_matrix_type full
_refine_ls_number_parameters 202
_refine_ls_number_reflns 2662
_refine_ls_number_restraints 1
_refine_ls_restrained_S_all 1.082
_refine_ls_R_factor_all 0.0334
_refine_ls_R_factor_gt 0.0322
_refine_ls_shift/su_max 0.000
_refine_ls_shift/su_mean 0.000
_refine_ls_structure_factor_coef Fsqd
_refine_ls_weighting_details 'calc w=1/[\s^2^(Fo^2^)+(0.0587P)^2^+0.0304P] where P=(Fo^2^+2Fc^2^)/3'
_refine_ls_weighting_scheme calc
_refine_ls_wR_factor_gt 0.0889
_refine_ls_wR_factor_ref 0.0900
_reflns_number_gt 2558
_reflns_number_total 2662
_reflns_threshold_expression I>2\s(I)
_cod_data_source_file c4ra08208g2.cif
_cod_data_source_block as86m
_cod_original_sg_symbol_H-M 'P 21'
_cod_database_code 7218048

loop_
_symmetry_equiv_pos_as_xyz
'x, y, z'
'-x, y+1/2, -z'

loop_
_atom_site_label
_atom_site_type_symbol
_atom_site_fract_x
_atom_site_fract_y
_atom_site_fract_z
_atom_site_U_iso_or_equiv
_atom_site_adp_type
_atom_site_occupancy
_atom_site_symmetry_multiplicity
_atom_site_calc_flag
_atom_site_refinement_flags
C1 C 0.6209(2) 0.46238(19) 0.37983(9) 0.0519(3) Uani 1 1 d .
C2 C 0.5318(2) 0.54303(19) 0.45149(10) 0.0569(4) Uani 1 1 d .
H2 H 0.3999 0.5977 0.4459 0.068 Uiso 1 1 calc R
C3 C 0.6384(2) 0.5419(2) 0.53021(10) 0.0589(4) Uani 1 1 d .
H3 H 0.5776 0.5953 0.5773 0.071 Uiso 1 1 calc R
C4 C 0.8370(2) 0.46081(19) 0.53949(9) 0.0545(3) Uani 1 1 d .
C5 C 0.9259(2) 0.3791(2) 0.46880(10) 0.0599(4) Uani 1 1 d .
H5 H 1.0575 0.3239 0.4744 0.072 Uiso 1 1 calc R
C6 C 0.8175(2) 0.3804(2) 0.39024(10) 0.0579(4) Uani 1 1 d .
H6 H 0.8774 0.3252 0.3434 0.069 Uiso 1 1 calc R
C7 C 0.5142(2) 0.46883(19) 0.29441(9) 0.0529(3) Uani 1 1 d .
C9 C 0.2085(2) 0.5926(2) 0.22486(10) 0.0553(3) Uani 1 1 d .
H9 H 0.0523 0.5867 0.2279 0.066 Uiso 1 1 calc R
C10 C 0.2795(2) 0.5034(2) 0.14425(10) 0.0561(3) Uani 1 1 d .
C11 C 0.1570(3) 0.4933(2) 0.06891(11) 0.0685(4) Uani 1 1 d .
H11 H 0.0207 0.5412 0.0665 0.082 Uiso 1 1 calc R
C12 C 0.2378(3) 0.4116(3) -0.00265(12) 0.0778(5) Uani 1 1 d .
H12 H 0.1552 0.4044 -0.0530 0.093 Uiso 1 1 calc R
C13 C 0.4404(3) 0.3407(3) 0.00037(11) 0.0766(5) Uani 1 1 d .
H13 H 0.4935 0.2864 -0.0481 0.092 Uiso 1 1 calc R
C14 C 0.5648(3) 0.3499(2) 0.07479(11) 0.0680(4) Uani 1 1 d .
H14 H 0.7013 0.3024 0.0764 0.082 Uiso 1 1 calc R
C15 C 0.4848(2) 0.43082(19) 0.14769(10) 0.0560(3) Uani 1 1 d .
N1 N 0.61044(19) 0.43323(17) 0.22487(8) 0.0574(3) Uani 1 1 d .
C17 C 0.2790(2) 0.7827(2) 0.22505(9) 0.0576(4) Uani 1 1 d .
C18 C 0.1900(5) 1.0612(3) 0.17571(17) 0.0983(7) Uani 1 1 d .
H18A H 0.3298 1.0745 0.1523 0.147 Uiso 1 1 calc R
H18B H 0.1881 1.1109 0.2323 0.147 Uiso 1 1 calc R
H18C H 0.0866 1.1185 0.1392 0.147 Uiso 1 1 calc R
C19 C 1.1316(3) 0.3879(3) 0.63323(12) 0.0830(6) Uani 1 1 d .
H19A H 1.2354 0.4389 0.5964 0.124 Uiso 1 1 calc R
H19B H 1.1187 0.2672 0.6205 0.124 Uiso 1 1 calc R
H19C H 1.1767 0.4024 0.6923 0.124 Uiso 1 1 calc R
O4 O 0.30209(15) 0.51147(16) 0.29963(6) 0.0598(3) Uani 1 1 d .
O1 O 0.4381(2) 0.83449(18) 0.25824(10) 0.0864(4) Uani 1 1 d .
O2 O 0.1374(2) 0.87759(16) 0.18090(8) 0.0725(3) Uani 1 1 d .
O3 O 0.92986(16) 0.46989(18) 0.61928(7) 0.0692(3) Uani 1 1 d .

loop_
_atom_site_aniso_label
_atom_site_aniso_U_11
_atom_site_aniso_U_22
_atom_site_aniso_U_33
_atom_site_aniso_U_23
_atom_site_aniso_U_13
_atom_site_aniso_U_12
C1 0.0513(7) 0.0440(7) 0.0608(7) 0.0091(6) 0.0075(6) 0.0009(6)
C2 0.0472(7) 0.0552(9) 0.0686(9) 0.0066(7) 0.0064(6) 0.0075(6)
C3 0.0554(8) 0.0593(9) 0.0625(8) 0.0002(7) 0.0091(6) 0.0044(7)
C4 0.0513(7) 0.0514(8) 0.0608(8) 0.0101(7) 0.0027(6) -0.0016(7)
C5 0.0525(7) 0.0569(9) 0.0703(9) 0.0100(8) 0.0045(6) 0.0136(7)
C6 0.0588(8) 0.0531(8) 0.0620(8) 0.0048(7) 0.0084(6) 0.0104(7)
C7 0.0481(6) 0.0466(7) 0.0642(8) 0.0086(6) 0.0051(6) 0.0008(6)
C9 0.0463(7) 0.0572(8) 0.0624(8) 0.0076(6) 0.0018(6) 0.0011(6)
C10 0.0595(7) 0.0459(7) 0.0630(8) 0.0042(7) 0.0024(6) -0.0089(6)
C11 0.0712(9) 0.0579(9) 0.0758(10) 0.0035(8) -0.0115(8) -0.0084(8)
C12 0.0990(13) 0.0650(11) 0.0686(10) -0.0029(8) -0.0155(9) -0.0123(9)
C13 0.1008(13) 0.0640(10) 0.0651(9) -0.0074(8) 0.0040(9) -0.0047(10)
C14 0.0749(9) 0.0594(9) 0.0700(9) -0.0026(8) 0.0101(7) 0.0006(8)
C15 0.0585(8) 0.0476(8) 0.0619(8) 0.0039(6) 0.0024(6) -0.0050(6)
N1 0.0543(6) 0.0558(7) 0.0621(7) 0.0012(5) 0.0053(5) 0.0032(5)
C17 0.0576(8) 0.0574(8) 0.0578(8) -0.0029(7) 0.0027(6) 0.0036(7)
C18 0.145(2) 0.0550(11) 0.0942(14) 0.0143(9) -0.0153(13) -0.0085(12)
C19 0.0593(9) 0.1145(17) 0.0750(10) 0.0201(11) -0.0021(8) 0.0135(10)
O4 0.0482(5) 0.0703(7) 0.0610(5) 0.0141(5) 0.0069(4) 0.0051(5)
O1 0.0670(7) 0.0668(8) 0.1245(10) -0.0138(7) -0.0172(7) -0.0043(6)
O2 0.0897(8) 0.0546(7) 0.0724(7) 0.0098(5) -0.0167(6) -0.0021(6)
O3 0.0601(6) 0.0836(8) 0.0638(6) 0.0050(6) -0.0021(5) 0.0050(6)

loop_
_atom_type_symbol
_atom_type_description
_atom_type_scat_dispersion_real
_atom_type_scat_dispersion_imag
_atom_type_scat_source
C C 0.0033 0.0016 'International Tables Vol C Tables 4.2.6.8 and 6.1.1.4'
H H 0.0000 0.0000 'International Tables Vol C Tables 4.2.6.8 and 6.1.1.4'
N N 0.0061 0.0033 'International Tables Vol C Tables 4.2.6.8 and 6.1.1.4'
O O 0.0106 0.0060 'International Tables Vol C Tables 4.2.6.8 and 6.1.1.4'

loop_
_geom_angle_atom_site_label_1
_geom_angle_atom_site_label_2
_geom_angle_atom_site_label_3
_geom_angle
C6 C1 C2 118.49(13)
C6 C1 C7 120.15(13)
C2 C1 C7 121.32(12)
C3 C2 C1 120.54(13)
C3 C2 H2 119.7
C1 C2 H2 119.7
C2 C3 C4 120.36(14)
C2 C3 H3 119.8
C4 C3 H3 119.8
O3 C4 C5 124.90(13)
O3 C4 C3 115.60(13)
C5 C4 C3 119.50(13)
C6 C5 C4 119.71(13)
C6 C5 H5 120.1
C4 C5 H5 120.1
C5 C6 C1 121.39(14)
C5 C6 H6 119.3
C1 C6 H6 119.3
N1 C7 O4 125.17(13)
N1 C7 C1 122.80(12)
O4 C7 C1 112.00(12)
O4 C9 C10 110.44(12)
O4 C9 C17 107.90(12)
C10 C9 C17 110.62(12)
O4 C9 H9 109.3
C10 C9 H9 109.3
C17 C9 H9 109.3
C11 C10 C15 119.86(14)
C11 C10 C9 124.07(14)
C15 C10 C9 116.05(13)
C12 C11 C10 119.92(17)
C12 C11 H11 120.0
C10 C11 H11 120.0
C13 C12 C11 120.38(16)
C13 C12 H12 119.8
C11 C12 H12 119.8
C14 C13 C12 120.47(17)
C14 C13 H13 119.8
C12 C13 H13 119.8
C13 C14 C15 119.81(16)
C13 C14 H14 120.1
C15 C14 H14 120.1
C14 C15 C10 119.56(14)
C14 C15 N1 119.31(14)
C10 C15 N1 121.10(13)
C7 N1 C15 117.04(12)
O1 C17 O2 125.58(17)
O1 C17 C9 124.40(15)
O2 C17 C9 110.00(13)
O2 C18 H18A 109.5
O2 C18 H18B 109.5
H18A C18 H18B 109.5
O2 C18 H18C 109.5
H18A C18 H18C 109.5
H18B C18 H18C 109.5
O3 C19 H19A 109.5
O3 C19 H19B 109.5
H19A C19 H19B 109.5
O3 C19 H19C 109.5
H19A C19 H19C 109.5
H19B C19 H19C 109.5
C7 O4 C9 115.84(11)
C17 O2 C18 114.75(16)
C4 O3 C19 118.34(13)

loop_
_geom_bond_atom_site_label_1
_geom_bond_atom_site_label_2
_geom_bond_distance
C1 C6 1.3909(19)
C1 C2 1.403(2)
C1 C7 1.473(2)
C2 C3 1.380(2)
C2 H2 0.9300
C3 C4 1.397(2)
C3 H3 0.9300
C4 O3 1.3590(17)
C4 C5 1.394(2)
C5 C6 1.383(2)
C5 H5 0.9300
C6 H6 0.9300
C7 N1 1.2782(19)
C7 O4 1.3711(16)
C9 O4 1.4345(18)
C9 C10 1.506(2)
C9 C17 1.539(2)
C9 H9 0.9800
C10 C11 1.387(2)
C10 C15 1.402(2)
C11 C12 1.385(3)
C11 H11 0.9300
C12 C13 1.381(3)
C12 H12 0.9300
C13 C14 1.381(2)
C13 H13 0.9300
C14 C15 1.397(2)
C14 H14 0.9300
C15 N1 1.4193(19)
C17 O1 1.1810(19)
C17 O2 1.3301(19)
C18 O2 1.465(2)
C18 H18A 0.9600
C18 H18B 0.9600
C18 H18C 0.9600
C19 O3 1.425(2)
C19 H19A 0.9600
C19 H19B 0.9600
C19 H19C 0.9600

loop_
_geom_torsion_atom_site_label_1
_geom_torsion_atom_site_label_2
_geom_torsion_atom_site_label_3
_geom_torsion_atom_site_label_4
_geom_torsion
C6 C1 C2 C3 0.5(2)
C7 C1 C2 C3 -177.26(14)
C1 C2 C3 C4 0.3(2)
C2 C3 C4 O3 178.85(14)
C2 C3 C4 C5 -0.8(2)
O3 C4 C5 C6 -179.08(14)
C3 C4 C5 C6 0.5(2)
C4 C5 C6 C1 0.3(2)
C2 C1 C6 C5 -0.8(2)
C7 C1 C6 C5 177.02(14)
C6 C1 C7 N1 -14.4(2)
C2 C1 C7 N1 163.30(15)
C6 C1 C7 O4 163.64(14)
C2 C1 C7 O4 -18.62(19)
O4 C9 C10 C11 149.75(14)
C17 C9 C10 C11 -90.86(17)
O4 C9 C10 C15 -31.53(17)
C17 C9 C10 C15 87.86(16)
C15 C10 C11 C12 -0.1(2)
C9 C10 C11 C12 178.62(16)
C10 C11 C12 C13 -0.3(3)
C11 C12 C13 C14 0.2(3)
C12 C13 C14 C15 0.3(3)
C13 C14 C15 C10 -0.6(2)
C13 C14 C15 N1 177.40(15)
C11 C10 C15 C14 0.5(2)
C9 C10 C15 C14 -178.26(14)
C11 C10 C15 N1 -177.47(13)
C9 C10 C15 N1 3.8(2)
O4 C7 N1 C15 -2.8(2)
C1 C7 N1 C15 175.01(13)
C14 C15 N1 C7 -163.12(15)
C10 C15 N1 C7 14.9(2)
O4 C9 C17 O1 26.5(2)
C10 C9 C17 O1 -94.42(19)
O4 C9 C17 O2 -154.97(11)
C10 C9 C17 O2 84.13(15)
N1 C7 O4 C9 -28.0(2)
C1 C7 O4 C9 153.94(12)
C10 C9 O4 C7 43.14(17)
C17 C9 O4 C7 -77.88(16)
O1 C17 O2 C18 -0.6(3)
C9 C17 O2 C18 -179.14(16)
C5 C4 O3 C19 -1.1(2)
C3 C4 O3 C19 179.26(16)
